data_4509681
loop_
_publ_author_name
'Leclercq, Lo\"ic'
'Noujeim, Nadim'
'Schmitzer, Andreea R.'

_publ_section_title
;
 Development ofN,N&#x2032;-Diaromatic Diimidazolium Cations: Arene
 Interactions for Highly Organized Crystalline Materials
;
_journal_issue 11
_journal_name_full 'Crystal Growth &amp; Design'
_journal_page_first 4784
_journal_paper_doi 10.1021/cg900630a
_journal_volume 9
_journal_year 2009
_chemical_compound_source 'Synthesized by the authors. See text'
_chemical_formula_sum 'C28 H28 Br2 N4'
_chemical_formula_weight 580.36
_chemical_melting_point 232
_chemical_name_systematic
; 
1,1'-Dibenzyl-3,3'-xylylenediimidazolium bis(bromide)
;
_space_group_IT_number 14
_symmetry_cell_setting monoclinic
_symmetry_space_group_name_Hall '-P 2ybc'
_symmetry_space_group_name_H-M 'P 1 21/c 1'
_atom_sites_solution_hydrogens geom
_atom_sites_solution_primary direct
_atom_sites_solution_secondary difmap
_audit_creation_method SHELXL-97
_cell_angle_alpha 90.00
_cell_angle_beta 97.6150(10)
_cell_angle_gamma 90.00
_cell_formula_units_Z 2
_cell_length_a 10.6090(3)
_cell_length_b 11.4607(4)
_cell_length_c 10.5336(4)
_cell_measurement_reflns_used 16651
_cell_measurement_temperature 150(2)
_cell_measurement_theta_max 67.80
_cell_measurement_theta_min 3.86
_cell_volume 1269.45(7)
_computing_cell_refinement 'APEX II (Bruker, 2006)'
_computing_data_collection 'APEX II (Bruker, 2006)'
_computing_data_reduction 'SAINT (Bruker, 2004)'
_computing_molecular_graphics 'SHELXTL (Bruker, 1997)'
_computing_publication_material 'UdMX (local program)'
_computing_structure_refinement 'SHELXL97 (Sheldrick, 1997)'
_computing_structure_solution 'SHELXS97 (Sheldrick, 1997)'
_diffrn_ambient_temperature 150(2)
_diffrn_detector_area_resol_mean 8.2
_diffrn_measured_fraction_theta_full 0.950
_diffrn_measured_fraction_theta_max 0.950
_diffrn_measurement_device_type 'Bruker Microstar'
_diffrn_measurement_method \w
_diffrn_radiation_monochromator 'Helios optics'
_diffrn_radiation_source 'Rotating Anode'
_diffrn_radiation_type CuK\a
_diffrn_radiation_wavelength 1.54178
_diffrn_reflns_av_R_equivalents 0.050
_diffrn_reflns_av_sigmaI/netI 0.0253
_diffrn_reflns_limit_h_max 12
_diffrn_reflns_limit_h_min -12
_diffrn_reflns_limit_k_max 13
_diffrn_reflns_limit_k_min -13
_diffrn_reflns_limit_l_max 11
_diffrn_reflns_limit_l_min -11
_diffrn_reflns_number 19740
_diffrn_reflns_theta_full 67.85
_diffrn_reflns_theta_max 67.85
_diffrn_reflns_theta_min 4.20
_diffrn_standards_decay_% 0.00
_diffrn_standards_number 5
_exptl_absorpt_coefficient_mu 4.227
_exptl_absorpt_correction_T_max 0.9189
_exptl_absorpt_correction_T_min 0.6965
_exptl_absorpt_correction_type multi-scan
_exptl_absorpt_process_details 'Sadabs (Sheldrick,1996)'
_exptl_crystal_colour Colorless
_exptl_crystal_density_diffrn 1.518
_exptl_crystal_density_method 'not measured'
_exptl_crystal_description plate
_exptl_crystal_F_000 588
_exptl_crystal_size_max 0.23
_exptl_crystal_size_mid 0.08
_exptl_crystal_size_min 0.02
_refine_diff_density_max 0.691
_refine_diff_density_min -0.251
_refine_diff_density_rms 0.071
_refine_ls_extinction_method none
_refine_ls_goodness_of_fit_ref 1.073
_refine_ls_hydrogen_treatment constr
_refine_ls_matrix_type full
_refine_ls_number_parameters 154
_refine_ls_number_reflns 2196
_refine_ls_number_restraints 0
_refine_ls_restrained_S_all 1.073
_refine_ls_R_factor_all 0.0295
_refine_ls_R_factor_gt 0.0289
_refine_ls_shift/su_max 0.001
_refine_ls_shift/su_mean 0.000
_refine_ls_structure_factor_coef Fsqd
_refine_ls_weighting_details 'calc w=1/[\s^2^(Fo^2^)+(0.0464P)^2^+0.6999P] where P=(Fo^2^+2Fc^2^)/3'
_refine_ls_weighting_scheme calc
_refine_ls_wR_factor_gt 0.0784
_refine_ls_wR_factor_ref 0.0792
_reflns_number_gt 2139
_reflns_number_total 2196
_reflns_threshold_expression I>2\s(I)
_cod_data_source_file cg900630asup1.cif
_cod_data_source_block BXBr2
_cod_depositor_comments
;
The following automatic conversions were performed:

'_symmetry_cell_setting' value 'Monoclinic' changed to 'monoclinic'
according to /home/saulius/struct/CIF-dictionaries/cif_core.dic
dictionary named 'cif_core.dic' version 2.4.2 from
2011-04-26.

'_geom_bond_publ_flag' value 'Y' changed to 'y'
according to /home/saulius/struct/CIF-dictionaries/cif_core.dic
dictionary named 'cif_core.dic' version 2.4.2 from 2011-04-26 (19
times).

'_geom_angle_publ_flag' value 'Y' changed to 'y' according
to /home/saulius/struct/CIF-dictionaries/cif_core.dic dictionary
named 'cif_core.dic' version 2.4.2 from 2011-04-26 (24
times).

'_geom_torsion_publ_flag' value 'Y' changed to 'y' according
to /home/saulius/struct/CIF-dictionaries/cif_core.dic dictionary
named 'cif_core.dic' version 2.4.2 from 2011-04-26 (29 times).

Automatic conversion script
Id: cif_fix_values 1891 2012-01-12 08:04:46Z andrius 
;
_cod_original_sg_symbol_H-M P21/c
_cod_database_code 4509681

loop_
_symmetry_equiv_pos_as_xyz
'x, y, z'
'-x, y+1/2, -z+1/2'
'-x, -y, -z'
'x, -y-1/2, z-1/2'

loop_
_atom_site_label
_atom_site_type_symbol
_atom_site_fract_x
_atom_site_fract_y
_atom_site_fract_z
_atom_site_U_iso_or_equiv
_atom_site_adp_type
_atom_site_occupancy
_atom_site_symmetry_multiplicity
_atom_site_calc_flag
_atom_site_refinement_flags
Br1 Br 0.20029(2) 0.919043(17) 0.99072(2) 0.03619(12) Uani 1 1 d .
N1 N 0.26702(17) 0.26337(15) 0.83709(19) 0.0381(4) Uani 1 1 d .
C2 C 0.1689(2) 0.19049(18) 0.8358(2) 0.0354(5) Uani 1 1 d .
H2 H 0.1646 0.1253 0.8908 0.043 Uiso 1 1 calc R
N3 N 0.07853(16) 0.22495(14) 0.74437(16) 0.0290(4) Uani 1 1 d .
C4 C 0.11991(19) 0.32157(17) 0.6842(2) 0.0312(4) Uani 1 1 d .
H4 H 0.0741 0.3631 0.6148 0.037 Uiso 1 1 calc R
C5 C 0.2377(2) 0.34606(18) 0.7423(2) 0.0369(5) Uani 1 1 d .
H5 H 0.2906 0.4084 0.7221 0.044 Uiso 1 1 calc R
C6 C 0.3899(2) 0.2482(2) 0.9172(3) 0.0556(7) Uani 1 1 d .
H6A H 0.4580 0.2571 0.8622 0.067 Uiso 1 1 calc R
H6B H 0.3944 0.1673 0.9505 0.067 Uiso 1 1 calc R
C7 C 0.41714(19) 0.33001(19) 1.0287(2) 0.0360(5) Uani 1 1 d .
C8 C 0.5360(2) 0.3184(2) 1.1022(2) 0.0383(5) Uani 1 1 d .
H8 H 0.5947 0.2619 1.0794 0.046 Uiso 1 1 calc R
C9 C 0.5687(2) 0.3886(2) 1.2080(2) 0.0420(5) Uani 1 1 d .
H9 H 0.6496 0.3804 1.2578 0.050 Uiso 1 1 calc R
C10 C 0.4834(2) 0.4711(2) 1.2414(2) 0.0401(5) Uani 1 1 d .
H10 H 0.5056 0.5189 1.3146 0.048 Uiso 1 1 calc R
C11 C 0.3669(2) 0.4836(2) 1.1686(2) 0.0392(5) Uani 1 1 d .
H11 H 0.3092 0.5410 1.1912 0.047 Uiso 1 1 calc R
C12 C 0.3327(2) 0.41295(18) 1.0622(3) 0.0395(5) Uani 1 1 d .
H12 H 0.2516 0.4216 1.0127 0.047 Uiso 1 1 calc R
C13 C -0.04128(19) 0.16111(18) 0.7035(2) 0.0328(4) Uani 1 1 d .
H13A H -0.1096 0.2171 0.6726 0.039 Uiso 1 1 calc R
H13B H -0.0674 0.1179 0.7771 0.039 Uiso 1 1 calc R
C14 C -0.02182(19) 0.07660(15) 0.5974(2) 0.0283(4) Uani 1 1 d .
C15 C -0.06141(19) 0.10546(18) 0.4710(2) 0.0300(4) Uani 1 1 d .
H15 H -0.1035 0.1776 0.4506 0.036 Uiso 1 1 calc R
C16 C 0.03980(18) -0.02924(17) 0.6263(2) 0.0297(4) Uani 1 1 d .
H16 H 0.0672 -0.0494 0.7130 0.036 Uiso 1 1 calc R

loop_
_atom_site_aniso_label
_atom_site_aniso_U_11
_atom_site_aniso_U_22
_atom_site_aniso_U_33
_atom_site_aniso_U_23
_atom_site_aniso_U_13
_atom_site_aniso_U_12
Br1 0.04690(18) 0.03190(17) 0.0275(2) 0.00185(7) -0.00333(11) 0.00014(7)
N1 0.0407(9) 0.0384(10) 0.0331(11) -0.0125(8) -0.0038(8) 0.0039(7)
C2 0.0539(12) 0.0289(10) 0.0227(11) -0.0048(8) 0.0016(9) 0.0021(9)
N3 0.0388(9) 0.0264(8) 0.0216(9) -0.0036(6) 0.0037(7) -0.0028(6)
C4 0.0415(11) 0.0273(9) 0.0253(11) -0.0007(7) 0.0061(8) -0.0020(8)
C5 0.0429(11) 0.0318(10) 0.0370(13) -0.0067(9) 0.0086(9) -0.0047(8)
C6 0.0470(13) 0.0608(15) 0.0529(17) -0.0239(13) -0.0157(11) 0.0198(11)
C7 0.0350(10) 0.0399(11) 0.0317(13) -0.0037(9) -0.0008(9) -0.0001(8)
C8 0.0325(10) 0.0438(12) 0.0373(13) 0.0011(9) 0.0000(9) 0.0003(8)
C9 0.0352(11) 0.0533(13) 0.0352(14) 0.0040(11) -0.0043(9) -0.0087(10)
C10 0.0451(12) 0.0483(13) 0.0268(12) -0.0045(9) 0.0040(9) -0.0148(10)
C11 0.0394(11) 0.0432(12) 0.0356(13) -0.0084(9) 0.0069(9) -0.0050(9)
C12 0.0340(11) 0.0452(13) 0.0375(15) -0.0095(9) -0.0014(10) 0.0018(8)
C13 0.0381(10) 0.0331(10) 0.0285(12) -0.0053(8) 0.0094(8) -0.0077(8)
C14 0.0308(10) 0.0293(10) 0.0258(13) -0.0042(7) 0.0073(8) -0.0082(7)
C15 0.0334(10) 0.0261(9) 0.0303(12) 0.0012(8) 0.0034(8) -0.0032(7)
C16 0.0344(10) 0.0317(10) 0.0226(11) 0.0000(8) 0.0022(8) -0.0065(8)

loop_
_atom_type_symbol
_atom_type_description
_atom_type_scat_dispersion_real
_atom_type_scat_dispersion_imag
_atom_type_scat_source
C C 0.0181 0.0091 'International Tables Vol C Tables 4.2.6.8 and 6.1.1.4'
H H 0.0000 0.0000 'International Tables Vol C Tables 4.2.6.8 and 6.1.1.4'
N N 0.0311 0.0180 'International Tables Vol C Tables 4.2.6.8 and 6.1.1.4'
Br Br -0.6763 1.2805 'International Tables Vol C Tables 4.2.6.8 and 6.1.1.4'

loop_
_geom_angle_atom_site_label_1
_geom_angle_atom_site_label_2
_geom_angle_atom_site_label_3
_geom_angle_site_symmetry_1
_geom_angle_site_symmetry_3
_geom_angle
_geom_angle_publ_flag
C2 N1 C5 . . 108.77(18) y
C2 N1 C6 . . 124.4(2) y
C5 N1 C6 . . 126.5(2) y
N3 C2 N1 . . 108.01(19) y
N3 C2 H2 . . 126 ?
N1 C2 H2 . . 126 ?
C2 N3 C4 . . 109.26(17) y
C2 N3 C13 . . 125.06(17) y
C4 N3 C13 . . 125.29(17) y
C5 C4 N3 . . 106.96(19) y
C5 C4 H4 . . 126.5 ?
N3 C4 H4 . . 126.5 ?
C4 C5 N1 . . 106.99(18) y
C4 C5 H5 . . 126.5 ?
N1 C5 H5 . . 126.5 ?
N1 C6 C7 . . 116.15(18) y
N1 C6 H6A . . 108.2 ?
C7 C6 H6A . . 108.2 ?
N1 C6 H6B . . 108.2 ?
C7 C6 H6B . . 108.2 ?
H6A C6 H6B . . 107.4 ?
C12 C7 C8 . . 119.4(2) y
C12 C7 C6 . . 124.4(2) y
C8 C7 C6 . . 116.16(19) y
C9 C8 C7 . . 120.2(2) y
C9 C8 H8 . . 119.9 ?
C7 C8 H8 . . 119.9 ?
C8 C9 C10 . . 120.0(2) y
C8 C9 H9 . . 120 ?
C10 C9 H9 . . 120 ?
C11 C10 C9 . . 120.0(2) y
C11 C10 H10 . . 120 ?
C9 C10 H10 . . 120 ?
C10 C11 C12 . . 120.5(2) y
C10 C11 H11 . . 119.7 ?
C12 C11 H11 . . 119.7 ?
C7 C12 C11 . . 119.8(2) y
C7 C12 H12 . . 120.1 ?
C11 C12 H12 . . 120.1 ?
N3 C13 C14 . . 109.59(16) y
N3 C13 H13A . . 109.8 ?
C14 C13 H13A . . 109.8 ?
N3 C13 H13B . . 109.8 ?
C14 C13 H13B . . 109.8 ?
H13A C13 H13B . . 108.2 ?
C15 C14 C16 . . 119.51(19) y
C15 C14 C13 . . 120.29(18) y
C16 C14 C13 . . 120.17(19) y
C14 C15 C16 . 3_556 120.10(19) y
C14 C15 H15 . . 119.9 ?
C16 C15 H15 3_556 . 119.9 ?
C15 C16 C14 3_556 . 120.39(19) y
C15 C16 H16 3_556 . 119.8 ?
C14 C16 H16 . . 119.8 ?

loop_
_geom_bond_atom_site_label_1
_geom_bond_atom_site_label_2
_geom_bond_site_symmetry_2
_geom_bond_distance
_geom_bond_publ_flag
N1 C2 . 1.333(3) y
N1 C5 . 1.382(3) y
N1 C6 . 1.466(3) y
C2 N3 . 1.326(3) y
C2 H2 . 0.95 ?
N3 C4 . 1.376(3) y
N3 C13 . 1.480(2) y
C4 C5 . 1.346(3) y
C4 H4 . 0.95 ?
C5 H5 . 0.95 ?
C6 C7 . 1.500(3) y
C6 H6a . 0.99 ?
C6 H6b . 0.99 ?
C7 C12 . 1.384(3) y
C7 C8 . 1.397(3) y
C8 C9 . 1.381(3) y
C8 H8 . 0.95 ?
C9 C10 . 1.385(4) y
C9 H9 . 0.95 ?
C10 C11 . 1.373(3) y
C10 H10 . 0.95 ?
C11 C12 . 1.392(3) y
C11 H11 . 0.95 ?
C12 H12 . 0.95 ?
C13 C14 . 1.513(3) y
C13 H13a . 0.99 ?
C13 H13b . 0.99 ?
C14 C15 . 1.383(3) y
C14 C16 . 1.392(3) y
C15 C16 3_556 1.388(3) y
C15 H15 . 0.95 ?
C16 C15 3_556 1.388(3) y
C16 H16 . 0.95 ?

loop_
_geom_torsion_atom_site_label_1
_geom_torsion_atom_site_label_2
_geom_torsion_atom_site_label_3
_geom_torsion_atom_site_label_4
_geom_torsion_site_symmetry_4
_geom_torsion
_geom_torsion_publ_flag
C5 N1 C2 N3 . -0.5(2) y
C6 N1 C2 N3 . -174.28(19) y
N1 C2 N3 C4 . 0.7(2) y
N1 C2 N3 C13 . 173.96(17) y
C2 N3 C4 C5 . -0.7(2) y
C13 N3 C4 C5 . -173.87(18) y
N3 C4 C5 N1 . 0.3(2) y
C2 N1 C5 C4 . 0.1(2) y
C6 N1 C5 C4 . 173.7(2) y
C2 N1 C6 C7 . -107.3(3) y
C5 N1 C6 C7 . 80.1(3) y
N1 C6 C7 C12 . 3.0(4) y
N1 C6 C7 C8 . -177.7(2) y
C12 C7 C8 C9 . 0.4(3) y
C6 C7 C8 C9 . -178.9(2) y
C7 C8 C9 C10 . -0.1(3) y
C8 C9 C10 C11 . -0.6(4) y
C9 C10 C11 C12 . 0.9(4) y
C8 C7 C12 C11 . -0.1(4) y
C6 C7 C12 C11 . 179.1(2) y
C10 C11 C12 C7 . -0.6(4) y
C2 N3 C13 C14 . -89.8(2) y
C4 N3 C13 C14 . 82.4(2) y
N3 C13 C14 C15 . -99.4(2) y
N3 C13 C14 C16 . 78.6(2) y
C16 C14 C15 C16 3_556 0.0(3) y
C13 C14 C15 C16 3_556 177.98(17) y
C15 C14 C16 C15 3_556 0.0(3) y
C13 C14 C16 C15 3_556 -177.98(17) y
